data_2235425
loop_
_publ_author_name
'Bugenhagen, Bernhard'
'Munk, Ariane'
'Vill, Volkmar'
'Al-Jasem, Yosef'
'Thiemann, Thies'

_publ_section_title
;
 Cholest-5-en-3\b-yl 3-(4-ethoxyphenyl)prop-2-enoate
;
_journal_coeditor_code GK2477
_journal_issue 7
_journal_name_full 'Acta Crystallographica Section E'
_journal_page_first o2064
_journal_paper_doi 10.1107/S160053681202452X
_journal_volume 68
_journal_year 2012
_chemical_formula_iupac 'C38 H56 O3'
_chemical_formula_moiety 'C38 H56 O3'
_chemical_formula_sum 'C38 H56 O3'
_chemical_formula_weight 560.83
_chemical_melting_point 543
_chemical_name_common 'Cholesteryl p-ethoxycinnamate'
_chemical_name_systematic
;
Cholest-5-en-3\b-yl 3-(4-ethoxyphenyl)prop-2-enoate
;
_space_group_crystal_system monoclinic
_space_group_IT_number 4
_space_group_name_Hall 'P 2yb'
_space_group_name_H-M_alt 'P 1 21 1'
_symmetry_space_group_name_Hall 'P 2yb'
_symmetry_space_group_name_H-M 'P 1 21 1'
_atom_sites_solution_hydrogens geom
_atom_sites_solution_primary direct
_atom_sites_solution_secondary difmap
_cell_angle_alpha 90.00
_cell_angle_beta 101.2260(10)
_cell_angle_gamma 90.00
_cell_formula_units_Z 4
_cell_length_a 11.6919(5)
_cell_length_b 10.5844(4)
_cell_length_c 27.3230(11)
_cell_measurement_reflns_used 9899
_cell_measurement_temperature 100
_cell_measurement_theta_max 27.90
_cell_measurement_theta_min 2.45
_cell_volume 3316.6(2)
_computing_cell_refinement 'SAINT (Bruker, 2009)'
_computing_data_collection 'APEX2 (Bruker, 2009)'
_computing_data_reduction 'SAINT (Bruker, 2009)'
_computing_molecular_graphics
;
PLATON (Spek, 2009) and Mercury (Macrae <i>et al.</i>, 2008)
;
_computing_publication_material
;
SHELXL97 (Sheldrick, 2008) and PLATON (Spek, 2009)
;
_computing_structure_refinement
;
SHELXL97 (Sheldrick, 2008) within OLEX2 (Dolomanov <i>et al.</i>,
2009)
;
_computing_structure_solution 'SHELXS97 (Sheldrick, 2008)'
_diffrn_ambient_temperature 100
_diffrn_detector_area_resol_mean 8
_diffrn_measured_fraction_theta_full 0.988
_diffrn_measured_fraction_theta_max 0.988
_diffrn_measurement_device_type 'Bruker APEXII CCD area-detector'
_diffrn_measurement_method '\w and \f scans'
_diffrn_radiation_monochromator 'multi-layer optics'
_diffrn_radiation_type 'Mo K\a'
_diffrn_radiation_wavelength 0.71073
_diffrn_reflns_av_R_equivalents 0.0292
_diffrn_reflns_limit_h_max 15
_diffrn_reflns_limit_h_min -15
_diffrn_reflns_limit_k_max 13
_diffrn_reflns_limit_k_min -13
_diffrn_reflns_limit_l_max 35
_diffrn_reflns_limit_l_min -35
_diffrn_reflns_number 45080
_diffrn_reflns_theta_full 27.50
_diffrn_reflns_theta_max 27.50
_diffrn_reflns_theta_min 1.79
_diffrn_standards_interval_count 0
_diffrn_standards_interval_time 0
_diffrn_standards_number 0
_exptl_absorpt_coefficient_mu 0.069
_exptl_absorpt_correction_T_max 0.746
_exptl_absorpt_correction_T_min 0.714
_exptl_absorpt_correction_type multi-scan
_exptl_absorpt_process_details '(SADABS; Bruker, 2009)'
_exptl_crystal_colour colourless
_exptl_crystal_density_diffrn 1.123
_exptl_crystal_density_method 'not measured'
_exptl_crystal_description needle
_exptl_crystal_F_000 1232
_exptl_crystal_size_max 0.25
_exptl_crystal_size_mid 0.08
_exptl_crystal_size_min 0.07
_refine_diff_density_max 0.770
_refine_diff_density_min -0.184
_refine_ls_extinction_method none
_refine_ls_goodness_of_fit_ref 1.055
_refine_ls_hydrogen_treatment constr
_refine_ls_matrix_type full
_refine_ls_number_parameters 751
_refine_ls_number_reflns 7947
_refine_ls_number_restraints 1
_refine_ls_restrained_S_all 1.055
_refine_ls_R_factor_all 0.0463
_refine_ls_R_factor_gt 0.0406
_refine_ls_shift/su_max 0.001
_refine_ls_shift/su_mean 0.000
_refine_ls_structure_factor_coef Fsqd
_refine_ls_weighting_details 'calc w=1/[\s^2^(Fo^2^)+(0.0583P)^2^+0.8113P] where P=(Fo^2^+2Fc^2^)/3'
_refine_ls_weighting_scheme calc
_refine_ls_wR_factor_gt 0.1042
_refine_ls_wR_factor_ref 0.1084
_reflns_number_gt 7272
_reflns_number_total 7947
_reflns_threshold_expression I>2sigma(I)
_cod_data_source_file gk2477.cif
_cod_data_source_block I
_cod_database_code 2235425
_cod_database_fobs_code 2235425

loop_
_space_group_symop_id
_space_group_symop_operation_xyz
1 'x, y, z'
2 '-x, y+1/2, -z'

loop_
_atom_site_type_symbol
_atom_site_label
_atom_site_fract_x
_atom_site_fract_y
_atom_site_fract_z
_atom_site_U_iso_or_equiv
_atom_site_adp_type
_atom_site_calc_flag
_atom_site_refinement_flags
_atom_site_occupancy
_atom_site_symmetry_multiplicity
C C1B 0.50002(19) 0.8745(2) 0.77777(8) 0.0237(4) Uani d . 1 1
H H1BA 0.4478 0.9488 0.7758 0.028 Uiso calc R 1 1
H H1BB 0.4561 0.8000 0.7859 0.028 Uiso calc R 1 1
C C2B 0.60530(19) 0.8956(2) 0.82008(8) 0.0237(4) Uani d . 1 1
H H2BA 0.6468 0.9736 0.8137 0.028 Uiso calc R 1 1
H H2BB 0.5787 0.9059 0.8521 0.028 Uiso calc R 1 1
C C3B 0.68674(18) 0.7837(2) 0.82327(8) 0.0218(4) Uani d . 1 1
H H3B 0.6463 0.7061 0.8320 0.026 Uiso calc R 1 1
C C4B 0.72765(18) 0.7630(2) 0.77432(8) 0.0226(4) Uani d . 1 1
H H4BA 0.7769 0.8352 0.7682 0.027 Uiso calc R 1 1
H H4BB 0.7758 0.6855 0.7768 0.027 Uiso calc R 1 1
C C5B 0.62539(17) 0.7504(2) 0.73096(7) 0.0197(4) Uani d . 1 1
C C6B 0.62078(19) 0.6562(2) 0.69872(8) 0.0236(4) Uani d . 1 1
H H6B 0.6810 0.5946 0.7052 0.028 Uiso calc R 1 1
C C7B 0.52771(19) 0.6389(2) 0.65267(8) 0.0241(5) Uani d . 1 1
H H7BA 0.4774 0.5668 0.6578 0.029 Uiso calc R 1 1
H H7BB 0.5649 0.6185 0.6241 0.029 Uiso calc R 1 1
C C8B 0.45243(17) 0.7572(2) 0.64045(7) 0.0191(4) Uani d . 1 1
H H8B 0.4980 0.8223 0.6259 0.023 Uiso calc R 1 1
C C9B 0.42165(17) 0.8100(2) 0.68878(7) 0.0188(4) Uani d . 1 1
H H9B 0.3882 0.7380 0.7051 0.023 Uiso calc R 1 1
C C10B 0.53253(18) 0.8536(2) 0.72619(7) 0.0186(4) Uani d . 1 1
C C11B 0.32670(19) 0.9126(2) 0.67917(8) 0.0260(5) Uani d . 1 1
H H11C 0.2996 0.9292 0.7107 0.031 Uiso calc R 1 1
H H11D 0.3618 0.9917 0.6695 0.031 Uiso calc R 1 1
C C12B 0.22060(19) 0.8796(2) 0.63854(8) 0.0239(5) Uani d . 1 1
H H12C 0.1773 0.8088 0.6501 0.029 Uiso calc R 1 1
H H12D 0.1677 0.9534 0.6324 0.029 Uiso calc R 1 1
C C13B 0.25827(17) 0.8421(2) 0.58983(7) 0.0180(4) Uani d . 1 1
C C14B 0.34130(17) 0.72835(19) 0.60296(7) 0.0185(4) Uani d . 1 1
H H14B 0.2978 0.6639 0.6189 0.022 Uiso calc R 1 1
C C15B 0.35437(18) 0.6737(2) 0.55244(8) 0.0213(4) Uani d . 1 1
H H15C 0.3677 0.5813 0.5548 0.026 Uiso calc R 1 1
H H15D 0.4201 0.7140 0.5404 0.026 Uiso calc R 1 1
C C16B 0.23677(18) 0.7043(2) 0.51733(8) 0.0224(4) Uani d . 1 1
H H16C 0.1955 0.6254 0.5051 0.027 Uiso calc R 1 1
H H16D 0.2503 0.7537 0.4882 0.027 Uiso calc R 1 1
C C17B 0.16351(17) 0.7823(2) 0.54817(7) 0.0187(4) Uani d . 1 1
H H17B 0.1182 0.7210 0.5647 0.022 Uiso calc R 1 1
C C18B 0.31660(19) 0.9530(2) 0.56817(8) 0.0233(4) Uani d . 1 1
H H18D 0.2615 1.0235 0.5612 0.035 Uiso calc R 1 1
H H18E 0.3399 0.9265 0.5372 0.035 Uiso calc R 1 1
H H18F 0.3857 0.9800 0.5923 0.035 Uiso calc R 1 1
C C19B 0.5826(2) 0.9771(2) 0.70902(8) 0.0249(5) Uani d . 1 1
H H19D 0.5298 1.0473 0.7122 0.037 Uiso calc R 1 1
H H19E 0.5904 0.9689 0.6741 0.037 Uiso calc R 1 1
H H19F 0.6593 0.9937 0.7299 0.037 Uiso calc R 1 1
C C20B 0.07489(18) 0.8707(2) 0.51588(8) 0.0221(4) Uani d . 1 1
H H20B 0.1189 0.9300 0.4979 0.026 Uiso calc R 1 1
C C21B 0.0071(2) 0.9492(2) 0.54760(9) 0.0295(5) Uani d . 1 1
H H21D 0.0585 1.0139 0.5658 0.044 Uiso calc R 1 1
H H21E -0.0214 0.8941 0.5714 0.044 Uiso calc R 1 1
H H21F -0.0592 0.9901 0.5259 0.044 Uiso calc R 1 1
C C22B -0.00947(19) 0.7938(2) 0.47650(8) 0.0257(5) Uani d . 1 1
H H22C 0.0368 0.7371 0.4590 0.031 Uiso calc R 1 1
H H22D -0.0584 0.7400 0.4938 0.031 Uiso calc R 1 1
C C23B -0.0894(2) 0.8743(2) 0.43762(9) 0.0320(5) Uani d . 1 1
H H23C -0.1372 0.9299 0.4548 0.038 Uiso calc R 1 1
H H23D -0.0410 0.9289 0.4203 0.038 Uiso calc R 1 1
C C24B -0.1698(2) 0.7943(2) 0.39908(8) 0.0272(5) Uani d . 1 1
H H24C -0.2122 0.7340 0.4168 0.033 Uiso calc R 1 1
H H24D -0.1216 0.7443 0.3801 0.033 Uiso calc R 1 1
C C25B -0.2593(2) 0.8704(2) 0.36200(8) 0.0270(5) Uani d . 1 1
H H25B -0.2999 0.9291 0.3817 0.032 Uiso calc R 1 1
C C26B -0.2019(3) 0.9504(3) 0.32722(10) 0.0397(6) Uani d . 1 1
H H26D -0.1606 0.8952 0.3077 0.060 Uiso calc R 1 1
H H26E -0.1465 1.0090 0.3470 0.060 Uiso calc R 1 1
H H26F -0.2618 0.9983 0.3046 0.060 Uiso calc R 1 1
C C27B -0.3518(2) 0.7833(3) 0.33197(9) 0.0358(6) Uani d . 1 1
H H27D -0.3899 0.7349 0.3549 0.054 Uiso calc R 1 1
H H27E -0.3145 0.7250 0.3120 0.054 Uiso calc R 1 1
H H27F -0.4101 0.8341 0.3098 0.054 Uiso calc R 1 1
C C28B 0.84713(19) 0.7127(2) 0.88528(8) 0.0247(5) Uani d . 1 1
C C29B 0.93912(18) 0.7553(2) 0.92685(8) 0.0238(4) Uani d . 1 1
H H29B 0.9521 0.8430 0.9328 0.029 Uiso calc R 1 1
C C30B 1.00404(18) 0.6710(2) 0.95611(8) 0.0243(5) Uani d . 1 1
H H30B 0.9909 0.5848 0.9471 0.029 Uiso calc R 1 1
C C31B 1.09345(18) 0.6961(2) 1.00060(8) 0.0228(4) Uani d . 1 1
C C32B 1.12289(19) 0.8178(2) 1.01864(8) 0.0251(5) Uani d . 1 1
H H32B 1.0854 0.8885 1.0009 0.030 Uiso calc R 1 1
C C33B 1.2056(2) 0.8380(2) 1.06179(9) 0.0269(5) Uani d . 1 1
H H33B 1.2248 0.9215 1.0733 0.032 Uiso calc R 1 1
C C34B 1.26024(18) 0.7344(2) 1.08804(8) 0.0238(4) Uani d . 1 1
C C35B 1.23214(19) 0.6126(2) 1.07093(8) 0.0257(5) Uani d . 1 1
H H35B 1.2692 0.5421 1.0889 0.031 Uiso calc R 1 1
C C36B 1.15012(19) 0.5942(2) 1.02768(8) 0.0250(5) Uani d . 1 1
H H36B 1.1319 0.5106 1.0161 0.030 Uiso calc R 1 1
C C37B 1.3761(2) 0.8662(3) 1.15029(9) 0.0325(5) Uani d . 1 1
H H37C 1.3078 0.9131 1.1573 0.039 Uiso calc R 1 1
H H37D 1.4104 0.9148 1.1257 0.039 Uiso calc R 1 1
C C38B 1.4655(2) 0.8477(3) 1.19796(9) 0.0385(6) Uani d . 1 1
H H38D 1.4328 0.7932 1.2208 0.058 Uiso calc R 1 1
H H38E 1.4860 0.9298 1.2138 0.058 Uiso calc R 1 1
H H38F 1.5355 0.8080 1.1901 0.058 Uiso calc R 1 1
O O1B 0.78630(13) 0.81197(15) 0.86300(5) 0.0237(3) Uani d . 1 1
O O2B 0.82610(16) 0.60381(17) 0.87301(7) 0.0356(4) Uani d . 1 1
O O3B 1.34174(14) 0.74309(17) 1.13115(6) 0.0294(4) Uani d . 1 1
C C1A 0.8932(2) 0.3266(2) 0.77104(9) 0.0315(5) Uani d . 1 1
H H1AA 0.8663 0.3602 0.8007 0.038 Uiso calc R 1 1
H H1AB 0.9451 0.3906 0.7604 0.038 Uiso calc R 1 1
C C2A 0.7868(2) 0.3066(3) 0.72871(9) 0.0335(6) Uani d . 1 1
H H2AA 0.7323 0.2461 0.7396 0.040 Uiso calc R 1 1
H H2AB 0.7453 0.3878 0.7207 0.040 Uiso calc R 1 1
C C3A 0.82570(19) 0.2560(2) 0.68269(8) 0.0267(5) Uani d . 1 1
H H3A 0.8760 0.3198 0.6700 0.032 Uiso calc R 1 1
C C4A 0.89175(19) 0.1329(2) 0.69391(8) 0.0248(5) Uani d . 1 1
H H4AA 0.9227 0.1065 0.6642 0.030 Uiso calc R 1 1
H H4AB 0.8376 0.0665 0.7009 0.030 Uiso calc R 1 1
C C5A 0.99232(19) 0.1453(2) 0.73842(8) 0.0231(4) Uani d . 1 1
C C6A 1.0972(2) 0.1040(3) 0.73531(9) 0.0332(6) Uani d . 1 1
H H6A 1.1081 0.0719 0.7041 0.040 Uiso calc R 1 1
C C7A 1.2005(2) 0.1042(3) 0.77772(9) 0.0383(6) Uani d . 1 1
H H7AA 1.2561 0.1702 0.7716 0.046 Uiso calc R 1 1
H H7AB 1.2406 0.0216 0.7788 0.046 Uiso calc R 1 1
C C8A 1.16655(19) 0.1286(2) 0.82794(8) 0.0236(5) Uani d . 1 1
H H8A 1.1295 0.0505 0.8384 0.028 Uiso calc R 1 1
C C9A 1.07796(18) 0.2372(2) 0.82321(8) 0.0223(4) Uani d . 1 1
H H9A 1.1138 0.3102 0.8085 0.027 Uiso calc R 1 1
C C10A 0.96339(18) 0.2038(2) 0.78571(8) 0.0218(4) Uani d . 1 1
C C11A 1.05688(19) 0.2817(2) 0.87455(8) 0.0259(5) Uani d . 1 1
H H11A 1.0092 0.2175 0.8877 0.031 Uiso calc R 1 1
H H11B 1.0113 0.3611 0.8699 0.031 Uiso calc R 1 1
C C12A 1.16956(19) 0.3045(2) 0.91377(8) 0.0242(5) Uani d . 1 1
H H12A 1.2118 0.3778 0.9035 0.029 Uiso calc R 1 1
H H12B 1.1487 0.3249 0.9463 0.029 Uiso calc R 1 1
C C13A 1.24945(18) 0.1887(2) 0.91977(8) 0.0204(4) Uani d . 1 1
C C14A 1.27365(18) 0.1597(2) 0.86724(8) 0.0221(4) Uani d . 1 1
H H14A 1.3069 0.2389 0.8558 0.027 Uiso calc R 1 1
C C15A 1.3730(2) 0.0634(3) 0.87590(9) 0.0320(6) Uani d . 1 1
H H15A 1.4205 0.0701 0.8497 0.038 Uiso calc R 1 1
H H15B 1.3424 -0.0237 0.8761 0.038 Uiso calc R 1 1
C C16A 1.44533(19) 0.0991(2) 0.92745(8) 0.0270(5) Uani d . 1 1
H H16A 1.5237 0.1290 0.9241 0.032 Uiso calc R 1 1
H H16B 1.4546 0.0249 0.9500 0.032 Uiso calc R 1 1
C C17A 1.37803(18) 0.2058(2) 0.94863(7) 0.0212(4) Uani d . 1 1
H H17A 1.4069 0.2880 0.9377 0.025 Uiso calc R 1 1
C C18A 1.1925(2) 0.0769(2) 0.94191(9) 0.0270(5) Uani d . 1 1
H H18A 1.2458 0.0045 0.9462 0.040 Uiso calc R 1 1
H H18B 1.1197 0.0538 0.9193 0.040 Uiso calc R 1 1
H H18C 1.1756 0.1012 0.9744 0.040 Uiso calc R 1 1
C C19A 0.8886(2) 0.1098(3) 0.80890(9) 0.0310(5) Uani d . 1 1
H H19A 0.8561 0.1524 0.8350 0.047 Uiso calc R 1 1
H H19B 0.9372 0.0387 0.8235 0.047 Uiso calc R 1 1
H H19C 0.8249 0.0785 0.7830 0.047 Uiso calc R 1 1
C C20A 1.40391(18) 0.2050(2) 1.00620(8) 0.0240(4) Uani d . 1 1
H H20A 1.3777 0.1219 1.0176 0.029 Uiso calc R 1 1
C C21A 1.3378(2) 0.3099(3) 1.02773(9) 0.0325(5) Uani d . 1 1
H H21A 1.3535 0.3913 1.0132 0.049 Uiso calc R 1 1
H H21B 1.3638 0.3132 1.0640 0.049 Uiso calc R 1 1
H H21C 1.2540 0.2924 1.0197 0.049 Uiso calc R 1 1
C C22A 1.53664(19) 0.2170(2) 1.02611(8) 0.0259(5) Uani d . 1 1
H H22A 1.5771 0.1524 1.0095 0.031 Uiso calc R 1 1
H H22B 1.5625 0.3009 1.0166 0.031 Uiso calc R 1 1
C C23A 1.57473(19) 0.2015(3) 1.08280(8) 0.0276(5) Uani d . 1 1
H H23A 1.5436 0.2729 1.0996 0.033 Uiso calc R 1 1
H H23B 1.5409 0.1225 1.0932 0.033 Uiso calc R 1 1
C C24A 1.70691(19) 0.1971(3) 1.09949(8) 0.0275(5) Uani d . 1 1
H H24A 1.7411 0.2689 1.0841 0.033 Uiso calc R 1 1
H H24B 1.7361 0.1183 1.0867 0.033 Uiso calc R 1 1
C C25A 1.7501(2) 0.2024(3) 1.15630(8) 0.0314(5) Uani d . 1 1
H H25A 1.7177 0.2808 1.1689 0.038 Uiso calc R 1 1
C C26A 1.7076(3) 0.0899(3) 1.18265(10) 0.0461(7) Uani d . 1 1
H H26A 1.7367 0.0115 1.1704 0.069 Uiso calc R 1 1
H H26B 1.6222 0.0887 1.1758 0.069 Uiso calc R 1 1
H H26C 1.7367 0.0970 1.2187 0.069 Uiso calc R 1 1
C C27A 1.8831(2) 0.2121(4) 1.16863(10) 0.0549(9) Uani d . 1 1
H H27A 1.9082 0.2856 1.1516 0.082 Uiso calc R 1 1
H H27B 1.9172 0.1353 1.1574 0.082 Uiso calc R 1 1
H H27C 1.9093 0.2215 1.2048 0.082 Uiso calc R 1 1
C C28A 0.67884(19) 0.3256(2) 0.61451(8) 0.0240(5) Uani d . 1 1
C C29A 0.57405(18) 0.2878(2) 0.57844(8) 0.0236(4) Uani d . 1 1
H H29A 0.5433 0.2050 0.5795 0.028 Uiso calc R 1 1
C C30A 0.52194(19) 0.3705(2) 0.54399(8) 0.0217(4) Uani d . 1 1
H H30A 0.5531 0.4537 0.5468 0.026 Uiso calc R 1 1
C C31A 0.42368(18) 0.3498(2) 0.50272(8) 0.0204(4) Uani d . 1 1
C C32A 0.39284(18) 0.4477(2) 0.46799(8) 0.0220(4) Uani d . 1 1
H H32A 0.4311 0.5270 0.4739 0.026 Uiso calc R 1 1
C C33A 0.30829(19) 0.4316(2) 0.42559(8) 0.0234(4) Uani d . 1 1
H H33A 0.2886 0.4995 0.4027 0.028 Uiso calc R 1 1
C C34A 0.25167(19) 0.3153(2) 0.41630(8) 0.0236(4) Uani d . 1 1
C C35A 0.27867(18) 0.2172(2) 0.45101(8) 0.0244(4) Uani d . 1 1
H H35A 0.2390 0.1386 0.4455 0.029 Uiso calc R 1 1
C C36A 0.36379(18) 0.2355(2) 0.49353(8) 0.0235(4) Uani d . 1 1
H H36A 0.3817 0.1686 0.5169 0.028 Uiso calc R 1 1
C C37A 0.1117(2) 0.1912(2) 0.36052(9) 0.0306(5) Uani d . 1 1
H H37A 0.0605 0.1724 0.3845 0.037 Uiso calc R 1 1
H H37B 0.1681 0.1211 0.3614 0.037 Uiso calc R 1 1
C C38A 0.0401(2) 0.2070(3) 0.30852(9) 0.0357(6) Uani d . 1 1
H H38A -0.0136 0.2783 0.3081 0.054 Uiso calc R 1 1
H H38B -0.0046 0.1297 0.2987 0.054 Uiso calc R 1 1
H H38C 0.0921 0.2233 0.2851 0.054 Uiso calc R 1 1
O O1A 0.72293(13) 0.22869(15) 0.64413(6) 0.0264(3) Uani d . 1 1
O O2A 0.72243(15) 0.43022(16) 0.61707(7) 0.0346(4) Uani d . 1 1
O O3A 0.17188(14) 0.30866(16) 0.37293(6) 0.0284(4) Uani d . 1 1

loop_
_atom_site_aniso_label
_atom_site_aniso_U_11
_atom_site_aniso_U_22
_atom_site_aniso_U_33
_atom_site_aniso_U_12
_atom_site_aniso_U_13
_atom_site_aniso_U_23
C1B 0.0215(10) 0.0300(11) 0.0188(10) 0.0033(9) 0.0020(8) -0.0017(9)
C2B 0.0226(10) 0.0304(12) 0.0168(10) 0.0035(9) 0.0009(8) -0.0018(8)
C3B 0.0201(10) 0.0252(11) 0.0180(10) 0.0001(9) -0.0016(8) 0.0005(8)
C4B 0.0184(10) 0.0259(11) 0.0220(10) 0.0033(8) 0.0006(8) -0.0009(8)
C5B 0.0160(9) 0.0242(10) 0.0182(10) 0.0013(8) 0.0016(7) 0.0006(8)
C6B 0.0202(10) 0.0228(10) 0.0263(11) 0.0058(9) 0.0005(8) -0.0019(9)
C7B 0.0228(11) 0.0219(11) 0.0253(11) 0.0049(9) -0.0010(9) -0.0073(9)
C8B 0.0181(9) 0.0205(10) 0.0181(10) 0.0023(8) 0.0021(7) -0.0027(8)
C9B 0.0171(9) 0.0219(10) 0.0165(9) 0.0021(8) 0.0012(7) -0.0017(8)
C10B 0.0186(9) 0.0200(10) 0.0165(9) 0.0016(8) 0.0016(8) -0.0016(8)
C11B 0.0250(11) 0.0288(11) 0.0224(11) 0.0098(9) 0.0000(9) -0.0086(9)
C12B 0.0201(10) 0.0323(12) 0.0184(10) 0.0076(9) 0.0019(8) -0.0031(9)
C13B 0.0162(9) 0.0197(10) 0.0172(9) -0.0011(8) 0.0011(7) -0.0017(7)
C14B 0.0180(9) 0.0183(10) 0.0193(10) 0.0006(8) 0.0035(8) -0.0018(8)
C15B 0.0207(10) 0.0221(10) 0.0201(10) 0.0015(8) 0.0019(8) -0.0052(8)
C16B 0.0209(10) 0.0236(10) 0.0209(10) 0.0002(9) -0.0002(8) -0.0034(8)
C17B 0.0176(9) 0.0182(9) 0.0190(10) -0.0012(8) 0.0006(8) -0.0006(8)
C18B 0.0232(10) 0.0202(10) 0.0251(11) -0.0021(9) 0.0017(8) 0.0005(8)
C19B 0.0266(11) 0.0221(11) 0.0237(11) -0.0021(9) -0.0008(9) 0.0001(8)
C20B 0.0209(10) 0.0205(10) 0.0223(10) -0.0002(8) -0.0019(8) 0.0010(8)
C21B 0.0250(11) 0.0273(11) 0.0310(12) 0.0074(9) -0.0073(9) -0.0038(9)
C22B 0.0239(11) 0.0237(11) 0.0255(11) -0.0004(9) -0.0046(9) -0.0013(9)
C23B 0.0345(13) 0.0218(11) 0.0331(13) -0.0006(10) -0.0099(10) 0.0002(9)
C24B 0.0298(11) 0.0222(11) 0.0262(11) 0.0009(9) -0.0025(9) 0.0003(9)
C25B 0.0320(12) 0.0219(11) 0.0232(11) 0.0030(9) -0.0038(9) -0.0005(9)
C26B 0.0471(15) 0.0384(14) 0.0317(14) -0.0009(13) 0.0027(11) 0.0082(11)
C27B 0.0363(13) 0.0354(14) 0.0298(13) 0.0015(11) -0.0078(10) -0.0026(10)
C28B 0.0241(11) 0.0260(11) 0.0225(10) 0.0016(9) 0.0014(8) 0.0044(9)
C29B 0.0233(10) 0.0265(11) 0.0208(10) 0.0004(9) 0.0023(8) 0.0002(9)
C30B 0.0230(10) 0.0266(11) 0.0226(10) 0.0002(9) 0.0025(8) 0.0011(8)
C31B 0.0192(10) 0.0288(11) 0.0201(10) 0.0013(9) 0.0029(8) 0.0034(9)
C32B 0.0238(11) 0.0267(11) 0.0228(11) 0.0025(9) 0.0000(9) 0.0065(9)
C33B 0.0268(11) 0.0270(12) 0.0251(11) -0.0028(9) 0.0005(9) 0.0005(9)
C34B 0.0178(10) 0.0331(12) 0.0197(10) 0.0015(9) 0.0017(8) 0.0022(9)
C35B 0.0223(11) 0.0286(12) 0.0248(11) 0.0049(9) 0.0012(9) 0.0066(9)
C36B 0.0239(11) 0.0246(11) 0.0252(11) 0.0011(9) 0.0015(9) 0.0007(9)
C37B 0.0292(12) 0.0381(14) 0.0271(12) -0.0056(11) -0.0024(10) -0.0002(10)
C38B 0.0304(13) 0.0540(17) 0.0274(13) -0.0065(12) -0.0032(10) -0.0001(11)
O1B 0.0229(8) 0.0261(8) 0.0189(7) 0.0029(6) -0.0032(6) 0.0008(6)
O2B 0.0386(10) 0.0265(9) 0.0349(9) -0.0016(8) -0.0098(8) 0.0022(7)
O3B 0.0257(8) 0.0342(9) 0.0245(8) -0.0002(7) -0.0044(6) 0.0021(7)
C1A 0.0306(12) 0.0264(12) 0.0319(12) 0.0098(10) -0.0073(10) -0.0082(10)
C2A 0.0280(12) 0.0333(13) 0.0334(13) 0.0120(11) -0.0079(10) -0.0080(11)
C3A 0.0245(11) 0.0241(11) 0.0273(11) -0.0003(9) -0.0051(9) -0.0009(9)
C4A 0.0241(11) 0.0284(11) 0.0203(10) 0.0021(9) 0.0002(8) -0.0037(9)
C5A 0.0238(11) 0.0239(11) 0.0199(10) 0.0024(9) 0.0002(8) -0.0023(8)
C6A 0.0293(12) 0.0503(16) 0.0187(11) 0.0097(11) 0.0014(9) -0.0082(10)
C7A 0.0264(12) 0.0654(19) 0.0219(11) 0.0152(12) 0.0014(9) -0.0110(12)
C8A 0.0207(10) 0.0303(12) 0.0184(10) 0.0055(9) 0.0007(8) -0.0056(9)
C9A 0.0199(10) 0.0240(11) 0.0221(10) 0.0005(9) 0.0018(8) -0.0011(8)
C10A 0.0194(10) 0.0246(10) 0.0207(10) 0.0020(9) 0.0020(8) -0.0035(8)
C11A 0.0214(10) 0.0291(12) 0.0257(11) 0.0069(9) 0.0013(8) -0.0060(9)
C12A 0.0233(11) 0.0253(11) 0.0227(11) 0.0040(9) 0.0011(8) -0.0052(9)
C13A 0.0184(9) 0.0233(11) 0.0185(10) 0.0007(8) 0.0012(8) -0.0024(8)
C14A 0.0179(10) 0.0292(11) 0.0187(10) 0.0042(9) 0.0025(8) -0.0040(8)
C15A 0.0253(11) 0.0442(15) 0.0238(11) 0.0124(11) -0.0015(9) -0.0097(10)
C16A 0.0207(10) 0.0363(13) 0.0225(11) 0.0087(10) 0.0005(8) -0.0051(9)
C17A 0.0192(10) 0.0245(10) 0.0192(10) 0.0014(8) 0.0020(8) -0.0019(8)
C18A 0.0251(11) 0.0289(12) 0.0254(11) -0.0037(9) 0.0012(9) 0.0007(9)
C19A 0.0254(11) 0.0419(14) 0.0248(11) -0.0071(11) 0.0028(9) -0.0026(10)
C20A 0.0203(10) 0.0311(11) 0.0200(10) -0.0003(9) 0.0020(8) -0.0033(9)
C21A 0.0244(11) 0.0465(15) 0.0245(11) 0.0022(11) -0.0004(9) -0.0125(11)
C22A 0.0224(10) 0.0327(12) 0.0211(10) 0.0003(10) 0.0009(8) -0.0028(9)
C23A 0.0257(11) 0.0362(13) 0.0198(10) -0.0017(10) 0.0020(9) -0.0016(9)
C24A 0.0231(11) 0.0361(13) 0.0220(11) 0.0039(10) 0.0009(9) 0.0014(9)
C25A 0.0281(12) 0.0430(14) 0.0215(11) 0.0069(11) 0.0007(9) 0.0014(10)
C26A 0.0637(19) 0.0475(17) 0.0275(13) 0.0134(15) 0.0096(13) 0.0123(12)
C27A 0.0307(14) 0.104(3) 0.0260(13) 0.0090(17) -0.0044(11) 0.0008(16)
C28A 0.0243(11) 0.0231(11) 0.0238(11) 0.0044(9) 0.0027(9) -0.0010(8)
C29A 0.0229(10) 0.0227(10) 0.0241(11) 0.0029(9) 0.0019(8) -0.0021(8)
C30A 0.0225(10) 0.0227(10) 0.0207(10) -0.0003(9) 0.0060(8) -0.0031(8)
C31A 0.0185(10) 0.0235(10) 0.0200(10) 0.0031(8) 0.0056(8) -0.0015(8)
C32A 0.0232(10) 0.0211(10) 0.0225(10) 0.0023(9) 0.0064(8) -0.0008(8)
C33A 0.0266(11) 0.0239(11) 0.0197(10) 0.0049(9) 0.0049(8) 0.0012(8)
C34A 0.0205(10) 0.0276(11) 0.0219(10) 0.0045(9) 0.0020(8) -0.0009(9)
C35A 0.0204(10) 0.0224(11) 0.0290(11) -0.0012(9) 0.0017(9) 0.0001(9)
C36A 0.0243(11) 0.0217(11) 0.0239(11) 0.0022(9) 0.0034(8) 0.0032(8)
C37A 0.0269(12) 0.0319(13) 0.0304(12) -0.0025(10) -0.0003(9) -0.0026(10)
C38A 0.0282(12) 0.0504(16) 0.0269(12) -0.0013(12) 0.0014(10) -0.0046(11)
O1A 0.0242(8) 0.0254(8) 0.0249(8) 0.0000(7) -0.0065(6) 0.0001(6)
O2A 0.0331(9) 0.0245(9) 0.0398(10) -0.0007(7) -0.0084(7) 0.0010(7)
O3A 0.0290(8) 0.0287(8) 0.0238(8) 0.0016(7) -0.0042(6) -0.0006(7)

loop_
_atom_type_symbol
_atom_type_description
_atom_type_scat_dispersion_real
_atom_type_scat_dispersion_imag
_atom_type_scat_source
C C 0.0033 0.0000 'International Tables Vol C Tables 4.2.6.8 and 6.1.1.4'
H H 0.0000 0.0000 'International Tables Vol C Tables 4.2.6.8 and 6.1.1.4'
O O 0.0106 0.0000 'International Tables Vol C Tables 4.2.6.8 and 6.1.1.4'

loop_
_geom_angle_atom_site_label_1
_geom_angle_atom_site_label_2
_geom_angle_atom_site_label_3
_geom_angle
H1BA C1B H1BB 107.7
C2B C1B H1BA 108.8
C2B C1B H1BB 108.8
C2B C1B C10B 113.88(17)
C10B C1B H1BA 108.8
C10B C1B H1BB 108.8
C1B C2B H2BA 109.8
C1B C2B H2BB 109.8
H2BA C2B H2BB 108.2
C3B C2B C1B 109.51(18)
C3B C2B H2BA 109.8
C3B C2B H2BB 109.8
C2B C3B H3B 109.6
C2B C3B C4B 111.37(18)
C4B C3B H3B 109.6
O1B C3B C2B 106.53(17)
O1B C3B H3B 109.6
O1B C3B C4B 109.97(17)
C3B C4B H4BA 109.4
C3B C4B H4BB 109.4
H4BA C4B H4BB 108.0
C5B C4B C3B 111.38(17)
C5B C4B H4BA 109.4
C5B C4B H4BB 109.4
C4B C5B C10B 116.27(18)
C6B C5B C4B 120.64(19)
C6B C5B C10B 123.06(18)
C5B C6B H6B 117.4
C5B C6B C7B 125.2(2)
C7B C6B H6B 117.4
C6B C7B H7BA 109.2
C6B C7B H7BB 109.2
C6B C7B C8B 111.99(17)
H7BA C7B H7BB 107.9
C8B C7B H7BA 109.2
C8B C7B H7BB 109.2
C7B C8B H8B 108.8
C7B C8B C9B 109.31(17)
C9B C8B H8B 108.8
C14B C8B C7B 111.26(17)
C14B C8B H8B 108.8
C14B C8B C9B 109.81(16)
C8B C9B H9B 106.4
C8B C9B C10B 111.54(16)
C10B C9B H9B 106.4
C11B C9B C8B 113.04(17)
C11B C9B H9B 106.4
C11B C9B C10B 112.56(17)
C1B C10B C9B 108.67(16)
C5B C10B C1B 108.76(17)
C5B C10B C9B 109.33(17)
C5B C10B C19B 109.07(17)
C19B C10B C1B 109.34(18)
C19B C10B C9B 111.62(17)
C9B C11B H11C 108.6
C9B C11B H11D 108.6
H11C C11B H11D 107.6
C12B C11B C9B 114.64(18)
C12B C11B H11C 108.6
C12B C11B H11D 108.6
C11B C12B H12C 109.4
C11B C12B H12D 109.4
H12C C12B H12D 108.0
C13B C12B C11B 111.00(17)
C13B C12B H12C 109.4
C13B C12B H12D 109.4
C12B C13B C14B 105.91(16)
C12B C13B C17B 117.08(17)
C12B C13B C18B 111.16(18)
C14B C13B C17B 100.30(16)
C18B C13B C14B 112.33(17)
C18B C13B C17B 109.57(17)
C8B C14B C13B 114.59(17)
C8B C14B H14B 106.5
C8B C14B C15B 117.44(16)
C13B C14B H14B 106.5
C15B C14B C13B 104.70(16)
C15B C14B H14B 106.5
C14B C15B H15C 110.9
C14B C15B H15D 110.9
C14B C15B C16B 104.28(16)
H15C C15B H15D 108.9
C16B C15B H15C 110.9
C16B C15B H15D 110.9
C15B C16B H16C 110.3
C15B C16B H16D 110.3
C15B C16B C17B 106.99(16)
H16C C16B H16D 108.6
C17B C16B H16C 110.3
C17B C16B H16D 110.3
C13B C17B H17B 107.3
C16B C17B C13B 102.90(16)
C16B C17B H17B 107.3
C20B C17B C13B 118.39(17)
C20B C17B C16B 113.14(17)
C20B C17B H17B 107.3
C13B C18B H18D 109.5
C13B C18B H18E 109.5
C13B C18B H18F 109.5
H18D C18B H18E 109.5
H18D C18B H18F 109.5
H18E C18B H18F 109.5
C10B C19B H19D 109.5
C10B C19B H19E 109.5
C10B C19B H19F 109.5
H19D C19B H19E 109.5
H19D C19B H19F 109.5
H19E C19B H19F 109.5
C17B C20B H20B 108.0
C17B C20B C22B 110.32(17)
C21B C20B C17B 111.76(18)
C21B C20B H20B 108.0
C21B C20B C22B 110.54(19)
C22B C20B H20B 108.0
C20B C21B H21D 109.5
C20B C21B H21E 109.5
C20B C21B H21F 109.5
H21D C21B H21E 109.5
H21D C21B H21F 109.5
H21E C21B H21F 109.5
C20B C22B H22C 108.7
C20B C22B H22D 108.7
H22C C22B H22D 107.6
C23B C22B C20B 114.32(19)
C23B C22B H22C 108.7
C23B C22B H22D 108.7
C22B C23B H23C 109.1
C22B C23B H23D 109.1
H23C C23B H23D 107.9
C24B C23B C22B 112.40(19)
C24B C23B H23C 109.1
C24B C23B H23D 109.1
C23B C24B H24C 108.7
C23B C24B H24D 108.7
C23B C24B C25B 114.41(19)
H24C C24B H24D 107.6
C25B C24B H24C 108.7
C25B C24B H24D 108.7
C24B C25B H25B 107.7
C26B C25B C24B 112.1(2)
C26B C25B H25B 107.7
C26B C25B C27B 110.6(2)
C27B C25B C24B 110.86(19)
C27B C25B H25B 107.7
C25B C26B H26D 109.5
C25B C26B H26E 109.5
C25B C26B H26F 109.5
H26D C26B H26E 109.5
H26D C26B H26F 109.5
H26E C26B H26F 109.5
C25B C27B H27D 109.5
C25B C27B H27E 109.5
C25B C27B H27F 109.5
H27D C27B H27E 109.5
H27D C27B H27F 109.5
H27E C27B H27F 109.5
O1B C28B C29B 110.6(2)
O2B C28B C29B 125.6(2)
O2B C28B O1B 123.8(2)
C28B C29B H29B 119.9
C30B C29B C28B 120.2(2)
C30B C29B H29B 119.9
C29B C30B H30B 116.3
C29B C30B C31B 127.4(2)
C31B C30B H30B 116.3
C32B C31B C30B 123.1(2)
C32B C31B C36B 117.71(19)
C36B C31B C30B 119.1(2)
C31B C32B H32B 119.2
C33B C32B C31B 121.6(2)
C33B C32B H32B 119.2
C32B C33B H33B 120.3
C32B C33B C34B 119.3(2)
C34B C33B H33B 120.3
C35B C34B C33B 120.1(2)
O3B C34B C33B 124.3(2)
O3B C34B C35B 115.6(2)
C34B C35B H35B 120.1
C36B C35B C34B 119.8(2)
C36B C35B H35B 120.1
C31B C36B H36B 119.3
C35B C36B C31B 121.4(2)
C35B C36B H36B 119.3
H37C C37B H37D 108.6
C38B C37B H37C 110.3
C38B C37B H37D 110.3
O3B C37B H37C 110.3
O3B C37B H37D 110.3
O3B C37B C38B 107.1(2)
C37B C38B H38D 109.5
C37B C38B H38E 109.5
C37B C38B H38F 109.5
H38D C38B H38E 109.5
H38D C38B H38F 109.5
H38E C38B H38F 109.5
C28B O1B C3B 116.80(18)
C34B O3B C37B 118.36(19)
H1AA C1A H1AB 107.8
C2A C1A H1AA 109.0
C2A C1A H1AB 109.0
C2A C1A C10A 112.90(19)
C10A C1A H1AA 109.0
C10A C1A H1AB 109.0
C1A C2A H2AA 109.6
C1A C2A H2AB 109.6
H2AA C2A H2AB 108.2
C3A C2A C1A 110.1(2)
C3A C2A H2AA 109.6
C3A C2A H2AB 109.6
C2A C3A H3A 109.9
C4A C3A C2A 111.1(2)
C4A C3A H3A 109.9
O1A C3A C2A 109.28(18)
O1A C3A H3A 109.9
O1A C3A C4A 106.86(18)
C3A C4A H4AA 109.3
C3A C4A H4AB 109.3
C3A C4A C5A 111.79(19)
H4AA C4A H4AB 107.9
C5A C4A H4AA 109.3
C5A C4A H4AB 109.3
C4A C5A C10A 116.48(17)
C6A C5A C4A 120.1(2)
C6A C5A C10A 123.35(19)
C5A C6A H6A 117.7
C5A C6A C7A 124.6(2)
C7A C6A H6A 117.7
C6A C7A H7AA 109.1
C6A C7A H7AB 109.1
C6A C7A C8A 112.57(19)
H7AA C7A H7AB 107.8
C8A C7A H7AA 109.1
C8A C7A H7AB 109.1
C7A C8A H8A 108.7
C7A C8A C9A 109.95(19)
C9A C8A H8A 108.7
C14A C8A C7A 110.50(18)
C14A C8A H8A 108.7
C14A C8A C9A 110.34(18)
C8A C9A H9A 106.5
C8A C9A C10A 111.39(18)
C8A C9A C11A 112.11(17)
C10A C9A H9A 106.5
C11A C9A H9A 106.5
C11A C9A C10A 113.40(17)
C1A C10A C9A 108.91(18)
C5A C10A C1A 108.35(18)
C5A C10A C9A 110.11(16)
C5A C10A C19A 108.81(19)
C19A C10A C1A 109.54(19)
C19A C10A C9A 111.08(18)
C9A C11A H11A 108.7
C9A C11A H11B 108.7
C9A C11A C12A 114.31(17)
H11A C11A H11B 107.6
C12A C11A H11A 108.7
C12A C11A H11B 108.7
C11A C12A H12A 109.3
C11A C12A H12B 109.3
H12A C12A H12B 107.9
C13A C12A C11A 111.66(18)
C13A C12A H12A 109.3
C13A C12A H12B 109.3
C12A C13A C14A 106.12(17)
C12A C13A C17A 117.86(18)
C12A C13A C18A 110.86(18)
C14A C13A C17A 99.16(16)
C18A C13A C14A 112.57(18)
C18A C13A C17A 109.73(18)
C8A C14A C13A 115.12(17)
C8A C14A H14A 106.1
C8A C14A C15A 117.55(19)
C13A C14A H14A 106.1
C15A C14A C13A 105.03(17)
C15A C14A H14A 106.1
C14A C15A H15A 110.9
C14A C15A H15B 110.9
C14A C15A C16A 104.10(18)
H15A C15A H15B 109.0
C16A C15A H15A 110.9
C16A C15A H15B 110.9
C15A C16A H16A 110.3
C15A C16A H16B 110.3
C15A C16A C17A 106.92(17)
H16A C16A H16B 108.6
C17A C16A H16A 110.3
C17A C16A H16B 110.3
C13A C17A H17A 107.3
C16A C17A C13A 103.59(17)
C16A C17A H17A 107.3
C20A C17A C13A 119.42(17)
C20A C17A C16A 111.31(18)
C20A C17A H17A 107.3
C13A C18A H18A 109.5
C13A C18A H18B 109.5
C13A C18A H18C 109.5
H18A C18A H18B 109.5
H18A C18A H18C 109.5
H18B C18A H18C 109.5
C10A C19A H19A 109.5
C10A C19A H19B 109.5
C10A C19A H19C 109.5
H19A C19A H19B 109.5
H19A C19A H19C 109.5
H19B C19A H19C 109.5
C17A C20A H20A 108.1
C17A C20A C22A 110.02(18)
C21A C20A C17A 111.94(19)
C21A C20A H20A 108.1
C21A C20A C22A 110.57(19)
C22A C20A H20A 108.1
C20A C21A H21A 109.5
C20A C21A H21B 109.5
C20A C21A H21C 109.5
H21A C21A H21B 109.5
H21A C21A H21C 109.5
H21B C21A H21C 109.5
C20A C22A H22A 108.6
C20A C22A H22B 108.6
H22A C22A H22B 107.5
C23A C22A C20A 114.86(19)
C23A C22A H22A 108.6
C23A C22A H22B 108.6
C22A C23A H23A 109.1
C22A C23A H23B 109.1
H23A C23A H23B 107.8
C24A C23A C22A 112.53(19)
C24A C23A H23A 109.1
C24A C23A H23B 109.1
C23A C24A H24A 108.6
C23A C24A H24B 108.6
C23A C24A C25A 114.57(19)
H24A C24A H24B 107.6
C25A C24A H24A 108.6
C25A C24A H24B 108.6
C24A C25A H25A 107.8
C26A C25A C24A 112.0(2)
C26A C25A H25A 107.8
C26A C25A C27A 111.0(2)
C27A C25A C24A 110.2(2)
C27A C25A H25A 107.8
C25A C26A H26A 109.5
C25A C26A H26B 109.5
C25A C26A H26C 109.5
H26A C26A H26B 109.5
H26A C26A H26C 109.5
H26B C26A H26C 109.5
C25A C27A H27A 109.5
C25A C27A H27B 109.5
C25A C27A H27C 109.5
H27A C27A H27B 109.5
H27A C27A H27C 109.5
H27B C27A H27C 109.5
O1A C28A C29A 111.56(19)
O2A C28A C29A 124.9(2)
O2A C28A O1A 123.6(2)
C28A C29A H29A 120.1
C30A C29A C28A 119.9(2)
C30A C29A H29A 120.1
C29A C30A H30A 115.7
C29A C30A C31A 128.7(2)
C31A C30A H30A 115.7
C32A C31A C30A 118.1(2)
C36A C31A C30A 124.1(2)
C36A C31A C32A 117.68(19)
C31A C32A H32A 119.2
C33A C32A C31A 121.6(2)
C33A C32A H32A 119.2
C32A C33A H33A 120.1
C32A C33A C34A 119.9(2)
C34A C33A H33A 120.1
C33A C34A C35A 119.6(2)
O3A C34A C33A 115.1(2)
O3A C34A C35A 125.3(2)
C34A C35A H35A 120.2
C36A C35A C34A 119.6(2)
C36A C35A H35A 120.2
C31A C36A H36A 119.2
C35A C36A C31A 121.6(2)
C35A C36A H36A 119.2
H37A C37A H37B 108.6
C38A C37A H37A 110.4
C38A C37A H37B 110.4
O3A C37A H37A 110.4
O3A C37A H37B 110.4
O3A C37A C38A 106.4(2)
C37A C38A H38A 109.5
C37A C38A H38B 109.5
C37A C38A H38C 109.5
H38A C38A H38B 109.5
H38A C38A H38C 109.5
H38B C38A H38C 109.5
C28A O1A C3A 116.53(18)
C34A O3A C37A 118.18(18)

loop_
_geom_bond_atom_site_label_1
_geom_bond_atom_site_label_2
_geom_bond_distance
C1B H1BA 0.9900
C1B H1BB 0.9900
C1B C2B 1.532(3)
C1B C10B 1.545(3)
C2B H2BA 0.9900
C2B H2BB 0.9900
C2B C3B 1.512(3)
C3B H3B 1.0000
C3B C4B 1.521(3)
C3B O1B 1.460(2)
C4B H4BA 0.9900
C4B H4BB 0.9900
C4B C5B 1.517(3)
C5B C6B 1.325(3)
C5B C10B 1.528(3)
C6B H6B 0.9500
C6B C7B 1.506(3)
C7B H7BA 0.9900
C7B H7BB 0.9900
C7B C8B 1.530(3)
C8B H8B 1.0000
C8B C9B 1.540(3)
C8B C14B 1.521(3)
C9B H9B 1.0000
C9B C10B 1.556(3)
C9B C11B 1.539(3)
C10B C19B 1.542(3)
C11B H11C 0.9900
C11B H11D 0.9900
C11B C12B 1.536(3)
C12B H12C 0.9900
C12B H12D 0.9900
C12B C13B 1.533(3)
C13B C14B 1.544(3)
C13B C17B 1.559(3)
C13B C18B 1.534(3)
C14B H14B 1.0000
C14B C15B 1.532(3)
C15B H15C 0.9900
C15B H15D 0.9900
C15B C16B 1.550(3)
C16B H16C 0.9900
C16B H16D 0.9900
C16B C17B 1.551(3)
C17B H17B 1.0000
C17B C20B 1.539(3)
C18B H18D 0.9800
C18B H18E 0.9800
C18B H18F 0.9800
C19B H19D 0.9800
C19B H19E 0.9800
C19B H19F 0.9800
C20B H20B 1.0000
C20B C21B 1.529(3)
C20B C22B 1.543(3)
C21B H21D 0.9800
C21B H21E 0.9800
C21B H21F 0.9800
C22B H22C 0.9900
C22B H22D 0.9900
C22B C23B 1.530(3)
C23B H23C 0.9900
C23B H23D 0.9900
C23B C24B 1.525(3)
C24B H24C 0.9900
C24B H24D 0.9900
C24B C25B 1.536(3)
C25B H25B 1.0000
C25B C26B 1.523(4)
C25B C27B 1.532(3)
C26B H26D 0.9800
C26B H26E 0.9800
C26B H26F 0.9800
C27B H27D 0.9800
C27B H27E 0.9800
C27B H27F 0.9800
C28B C29B 1.474(3)
C28B O1B 1.346(3)
C28B O2B 1.212(3)
C29B H29B 0.9500
C29B C30B 1.332(3)
C30B H30B 0.9500
C30B C31B 1.465(3)
C31B C32B 1.399(3)
C31B C36B 1.399(3)
C32B H32B 0.9500
C32B C33B 1.388(3)
C33B H33B 0.9500
C33B C34B 1.395(3)
C34B C35B 1.389(3)
C34B O3B 1.366(3)
C35B H35B 0.9500
C35B C36B 1.383(3)
C36B H36B 0.9500
C37B H37C 0.9900
C37B H37D 0.9900
C37B C38B 1.516(3)
C37B O3B 1.432(3)
C38B H38D 0.9800
C38B H38E 0.9800
C38B H38F 0.9800
C1A H1AA 0.9900
C1A H1AB 0.9900
C1A C2A 1.539(3)
C1A C10A 1.548(3)
C2A H2AA 0.9900
C2A H2AB 0.9900
C2A C3A 1.516(3)
C3A H3A 1.0000
C3A C4A 1.515(3)
C3A O1A 1.464(2)
C4A H4AA 0.9900
C4A H4AB 0.9900
C4A C5A 1.524(3)
C5A C6A 1.320(3)
C5A C10A 1.529(3)
C6A H6A 0.9500
C6A C7A 1.502(3)
C7A H7AA 0.9900
C7A H7AB 0.9900
C7A C8A 1.523(3)
C8A H8A 1.0000
C8A C9A 1.535(3)
C8A C14A 1.518(3)
C9A H9A 1.0000
C9A C10A 1.560(3)
C9A C11A 1.544(3)
C10A C19A 1.540(3)
C11A H11A 0.9900
C11A H11B 0.9900
C11A C12A 1.547(3)
C12A H12A 0.9900
C12A H12B 0.9900
C12A C13A 1.531(3)
C13A C14A 1.547(3)
C13A C17A 1.566(3)
C13A C18A 1.538(3)
C14A H14A 1.0000
C14A C15A 1.528(3)
C15A H15A 0.9900
C15A H15B 0.9900
C15A C16A 1.542(3)
C16A H16A 0.9900
C16A H16B 0.9900
C16A C17A 1.551(3)
C17A H17A 1.0000
C17A C20A 1.543(3)
C18A H18A 0.9800
C18A H18B 0.9800
C18A H18C 0.9800
C19A H19A 0.9800
C19A H19B 0.9800
C19A H19C 0.9800
C20A H20A 1.0000
C20A C21A 1.534(3)
C20A C22A 1.547(3)
C21A H21A 0.9800
C21A H21B 0.9800
C21A H21C 0.9800
C22A H22A 0.9900
C22A H22B 0.9900
C22A C23A 1.535(3)
C23A H23A 0.9900
C23A H23B 0.9900
C23A C24A 1.524(3)
C24A H24A 0.9900
C24A H24B 0.9900
C24A C25A 1.537(3)
C25A H25A 1.0000
C25A C26A 1.525(4)
C25A C27A 1.529(4)
C26A H26A 0.9800
C26A H26B 0.9800
C26A H26C 0.9800
C27A H27A 0.9800
C27A H27B 0.9800
C27A H27C 0.9800
C28A C29A 1.470(3)
C28A O1A 1.346(3)
C28A O2A 1.215(3)
C29A H29A 0.9500
C29A C30A 1.341(3)
C30A H30A 0.9500
C30A C31A 1.461(3)
C31A C32A 1.404(3)
C31A C36A 1.396(3)
C32A H32A 0.9500
C32A C33A 1.379(3)
C33A H33A 0.9500
C33A C34A 1.397(3)
C34A C35A 1.400(3)
C34A O3A 1.360(3)
C35A H35A 0.9500
C35A C36A 1.388(3)
C36A H36A 0.9500
C37A H37A 0.9900
C37A H37B 0.9900
C37A C38A 1.511(3)
C37A O3A 1.436(3)
C38A H38A 0.9800
C38A H38B 0.9800
C38A H38C 0.9800

loop_
_geom_hbond_atom_site_label_D
_geom_hbond_atom_site_label_H
_geom_hbond_atom_site_label_A
_geom_hbond_site_symmetry_A
_geom_hbond_distance_DH
_geom_hbond_distance_HA
_geom_hbond_distance_DA
_geom_hbond_angle_DHA
C33B H33B O2B 2_757 0.95 2.56 3.389(3) 145
C37B H37C O2B 2_757 0.99 2.59 3.425(3) 142
C37A H37B O2A 2_646 0.99 2.40 3.362(3) 163
